data_4113769
loop_
_publ_author_name
'Do Hyun Ryu'
'E. J. Corey'

_publ_section_title
;
 Triflimide Activation of a Chiral Oxazaborolidine Leads to a More General
 Catalytic System for Enantioselective Diels-Alder Addition
;
_journal_name_full 'Journal of the American Chemical Society'
_journal_page_first 6388
_journal_page_last 6390
_journal_paper_doi 10.1021/ja035393r
_journal_volume 125
_journal_year 2003
_chemical_formula_sum 'C12 H13 I O3'
_chemical_formula_weight 332.12
_chemical_name_systematic
; 
 ? 
;
_space_group_IT_number 4
_symmetry_cell_setting monoclinic
_symmetry_space_group_name_Hall 'P 2yb'
_symmetry_space_group_name_H-M 'P 1 21 1'
_atom_sites_solution_hydrogens geom
_atom_sites_solution_primary direct
_atom_sites_solution_secondary difmap
_audit_creation_method SHELXL-97
_cell_angle_alpha 90.00
_cell_angle_beta 100.454(2)
_cell_angle_gamma 90.00
_cell_formula_units_Z 4
_cell_length_a 9.2413(11)
_cell_length_b 6.7008(8)
_cell_length_c 19.746(2)
_cell_measurement_reflns_used 312
_cell_measurement_temperature 213(2)
_cell_measurement_theta_max 27.23
_cell_measurement_theta_min 2.35
_cell_volume 1202.5(2)
_computing_cell_refinement 'SMART (BRUKER, V5.054, 1998)'
_computing_data_collection 'ASTRO (BRUKER, V5.007, 1997)'
_computing_data_reduction 'SAINT (BRUKER, V6.01, 1999)'
_computing_molecular_graphics 'SHELXTL (BRUKER, 1998, V5.1)'
_computing_publication_material 'XCIF (Sheldrick and BRUKER, 1997, V5.1)'
_computing_structure_refinement 'SHELXL-97 (Sheldrick, 1997)'
_computing_structure_solution 'SHELXS-97 (Sheldrick, 1990)'
_diffrn_ambient_temperature 213(2)
_diffrn_detector_area_resol_mean 836.6
_diffrn_measured_fraction_theta_full 0.971
_diffrn_measured_fraction_theta_max 0.971
_diffrn_measurement_method '\w, 0.3 deg'
_diffrn_radiation_monochromator graphite
_diffrn_radiation_source 'fine-focus sealed tube'
_diffrn_radiation_type MoK\a
_diffrn_radiation_wavelength 0.71073
_diffrn_reflns_av_R_equivalents 0.0317
_diffrn_reflns_av_sigmaI/netI 0.0261
_diffrn_reflns_limit_h_max 12
_diffrn_reflns_limit_h_min -12
_diffrn_reflns_limit_k_max 8
_diffrn_reflns_limit_k_min -7
_diffrn_reflns_limit_l_max 20
_diffrn_reflns_limit_l_min -25
_diffrn_reflns_number 7950
_diffrn_reflns_theta_full 28.28
_diffrn_reflns_theta_max 28.28
_diffrn_reflns_theta_min 1.05
_diffrn_standards_decay_% <1
_diffrn_standards_interval_count 0
_diffrn_standards_number 0
_exptl_absorpt_coefficient_mu 2.652
_exptl_absorpt_correction_T_max 0.8571
_exptl_absorpt_correction_T_min 0.7414
_exptl_absorpt_correction_type 'semi-empirical, SADABS'
_exptl_crystal_colour yellow
_exptl_crystal_density_diffrn 1.835
_exptl_crystal_description needle
_exptl_crystal_F_000 648
_exptl_crystal_size_max 0.12
_exptl_crystal_size_mid 0.06
_exptl_crystal_size_min 0.06
_refine_diff_density_max 1.120
_refine_diff_density_min -0.751
_refine_diff_density_rms 0.099
_refine_ls_abs_structure_details 'Flack H D (1983), Acta Cryst. A39, 876-881'
_refine_ls_abs_structure_Flack 0.02(3)
_refine_ls_extinction_method none
_refine_ls_goodness_of_fit_ref 1.039
_refine_ls_hydrogen_treatment mixed
_refine_ls_matrix_type full
_refine_ls_number_parameters 289
_refine_ls_number_reflns 4785
_refine_ls_number_restraints 1
_refine_ls_restrained_S_all 1.039
_refine_ls_R_factor_all 0.0356
_refine_ls_R_factor_gt 0.0342
_refine_ls_shift/su_max 0.001
_refine_ls_shift/su_mean 0.000
_refine_ls_structure_factor_coef Fsqd
_refine_ls_weighting_details 'calc w=1/[\s^2^(Fo^2^)+(0.0557P)^2^+1.7055P] where P=(Fo^2^+2Fc^2^)/3'
_refine_ls_weighting_scheme calc
_refine_ls_wR_factor_gt 0.0895
_refine_ls_wR_factor_ref 0.0905
_reflns_number_gt 4625
_reflns_number_total 4785
_reflns_threshold_expression >2sigma(I)
_cod_data_source_file ja035393rsi20030331_043824.cif
_cod_data_source_block ejc39t
_cod_database_code 4113769

loop_
_symmetry_equiv_pos_as_xyz
'x, y, z'
'-x, y+1/2, -z'

loop_
_atom_site_label
_atom_site_type_symbol
_atom_site_fract_x
_atom_site_fract_y
_atom_site_fract_z
_atom_site_U_iso_or_equiv
_atom_site_adp_type
_atom_site_occupancy
_atom_site_symmetry_multiplicity
_atom_site_calc_flag
_atom_site_refinement_flags
I1 I 0.74941(3) 0.67478(5) -0.100471(15) 0.03289(9) Uani 1 1 d .
O1 O 0.5960(5) 0.7936(7) 0.0220(2) 0.0439(10) Uani 1 1 d .
O2 O 0.8877(6) 0.6564(10) 0.2765(2) 0.0611(14) Uani 1 1 d .
O3 O 0.8512(5) 0.0927(7) 0.0892(3) 0.0488(11) Uani 1 1 d .
C1 C 0.7375(4) 0.5276(8) -0.0085(2) 0.0251(8) Uani 1 1 d .
C2 C 0.6619(5) 0.6404(8) 0.0396(3) 0.0284(10) Uani 1 1 d .
C3 C 0.6771(5) 0.5614(8) 0.1133(2) 0.0274(10) Uani 1 1 d .
C4 C 0.8282(6) 0.6335(8) 0.1538(2) 0.0309(11) Uani 1 1 d .
H4A H 0.9069 0.5897 0.1300 0.037 Uiso 1 1 calc R
H4B H 0.8297 0.7796 0.1556 0.037 Uiso 1 1 calc R
C5 C 0.8553(7) 0.5502(11) 0.2263(3) 0.0418(13) Uani 1 1 d .
C6 C 0.8421(8) 0.3285(11) 0.2313(3) 0.0515(16) Uani 1 1 d .
H6A H 0.8441 0.2919 0.2795 0.062 Uiso 1 1 calc R
H6B H 0.9271 0.2660 0.2166 0.062 Uiso 1 1 calc R
C7 C 0.7000(7) 0.2461(10) 0.1871(3) 0.0430(13) Uani 1 1 d .
H7A H 0.7062 0.1003 0.1850 0.052 Uiso 1 1 calc R
H7B H 0.6159 0.2802 0.2088 0.052 Uiso 1 1 calc R
C8 C 0.6749(5) 0.3310(9) 0.1137(3) 0.0311(10) Uani 1 1 d .
H8A H 0.5750 0.2895 0.0911 0.037 Uiso 1 1 calc R
C9 C 0.7814(5) 0.2435(8) 0.0718(3) 0.0307(10) Uani 1 1 d .
C10 C 0.7961(5) 0.3438(8) 0.0057(2) 0.0270(9) Uani 1 1 d .
C11 C 0.5521(7) 0.6493(11) 0.1456(3) 0.0443(15) Uani 1 1 d .
H11A H 0.5564 0.7938 0.1441 0.066 Uiso 1 1 calc R
H11B H 0.5628 0.6056 0.1930 0.066 Uiso 1 1 calc R
H11C H 0.4583 0.6041 0.1200 0.066 Uiso 1 1 calc R
C12 C 0.8787(6) 0.2320(8) -0.0411(3) 0.0357(11) Uani 1 1 d .
H12A H 0.8812 0.3107 -0.0821 0.054 Uiso 1 1 calc R
H12B H 0.8298 0.1059 -0.0541 0.054 Uiso 1 1 calc R
H12C H 0.9784 0.2069 -0.0173 0.054 Uiso 1 1 calc R
I1B I 0.85194(4) 0.52814(6) 0.47366(2) 0.04537(12) Uani 1 1 d .
O1B O 0.5304(5) 0.3750(8) 0.4556(2) 0.0493(11) Uani 1 1 d .
O2B O 0.1784(5) 0.4676(8) 0.2129(2) 0.0507(12) Uani 1 1 d .
O3B O 0.5057(5) 1.0463(8) 0.3129(3) 0.0542(11) Uani 1 1 d .
C1B C 0.6546(5) 0.6558(10) 0.4224(2) 0.0328(11) Uani 1 1 d .
C2B C 0.5223(5) 0.5292(10) 0.4232(2) 0.0320(10) Uani 1 1 d .
C3B C 0.3778(5) 0.5962(8) 0.3781(3) 0.0276(10) Uani 1 1 d .
C4B C 0.3805(5) 0.5092(8) 0.3051(2) 0.0309(10) Uani 1 1 d .
H4BA H 0.4720 0.5493 0.2903 0.037 Uiso 1 1 calc R
H4BB H 0.3785 0.3631 0.3071 0.037 Uiso 1 1 calc R
C5B C 0.2493(6) 0.5830(9) 0.2528(3) 0.0350(12) Uani 1 1 d .
C6B C 0.2206(7) 0.8017(10) 0.2512(3) 0.0393(13) Uani 1 1 d .
H6BA H 0.1222 0.8267 0.2244 0.047 Uiso 1 1 calc R
H6BB H 0.2919 0.8680 0.2276 0.047 Uiso 1 1 calc R
C7B C 0.2306(6) 0.8947(9) 0.3233(3) 0.0387(12) Uani 1 1 d .
H7BA H 0.2318 1.0405 0.3193 0.046 Uiso 1 1 calc R
H7BB H 0.1430 0.8574 0.3419 0.046 Uiso 1 1 calc R
C8B C 0.3689(5) 0.8264(9) 0.3736(3) 0.0322(11) Uani 1 1 d .
H8BA H 0.3607 0.8770 0.4198 0.039 Uiso 1 1 calc R
C9B C 0.5066(6) 0.9138(8) 0.3551(3) 0.0330(11) Uani 1 1 d .
C10B C 0.6522(5) 0.8323(9) 0.3917(3) 0.0313(10) Uani 1 1 d .
C11B C 0.2487(5) 0.5081(12) 0.4065(3) 0.0431(14) Uani 1 1 d .
H11D H 0.2578 0.3639 0.4086 0.065 Uiso 1 1 calc R
H11E H 0.1572 0.5441 0.3766 0.065 Uiso 1 1 calc R
H11F H 0.2490 0.5602 0.4523 0.065 Uiso 1 1 calc R
C12B C 0.7825(7) 0.9601(11) 0.3868(4) 0.0467(14) Uani 1 1 d .
H12D H 0.8710 0.8973 0.4117 0.070 Uiso 1 1 calc R
H12E H 0.7703 1.0900 0.4067 0.070 Uiso 1 1 calc R
H12F H 0.7908 0.9760 0.3388 0.070 Uiso 1 1 calc R

loop_
_atom_site_aniso_label
_atom_site_aniso_U_11
_atom_site_aniso_U_22
_atom_site_aniso_U_33
_atom_site_aniso_U_23
_atom_site_aniso_U_13
_atom_site_aniso_U_12
I1 0.03386(16) 0.03310(16) 0.03170(14) 0.00518(14) 0.00590(10) 0.00532(13)
O1 0.050(2) 0.041(3) 0.040(2) 0.0002(18) 0.0052(17) 0.0226(19)
O2 0.087(4) 0.060(4) 0.0335(19) -0.007(2) 0.004(2) -0.012(3)
O3 0.056(3) 0.031(2) 0.062(3) 0.019(2) 0.019(2) 0.0108(19)
C1 0.0203(17) 0.024(2) 0.030(2) -0.003(2) 0.0018(15) 0.0028(18)
C2 0.0216(19) 0.028(3) 0.034(2) -0.0013(19) 0.0021(16) 0.0023(17)
C3 0.0228(19) 0.029(3) 0.032(2) 0.0001(18) 0.0086(16) 0.0000(17)
C4 0.036(2) 0.028(3) 0.028(2) 0.0028(18) 0.0041(18) -0.0060(18)
C5 0.045(3) 0.044(3) 0.034(3) 0.005(2) 0.000(2) -0.006(3)
C6 0.068(4) 0.043(4) 0.038(3) 0.016(3) -0.004(3) -0.008(3)
C7 0.058(4) 0.033(3) 0.040(3) 0.008(2) 0.015(3) -0.012(3)
C8 0.026(2) 0.030(3) 0.038(2) 0.001(2) 0.0071(18) -0.0082(19)
C9 0.024(2) 0.025(2) 0.042(3) 0.002(2) 0.0045(19) -0.0059(17)
C10 0.0200(18) 0.026(2) 0.034(2) 0.0004(19) 0.0021(16) -0.0006(17)
C11 0.043(3) 0.048(4) 0.047(3) -0.005(3) 0.022(2) 0.009(3)
C12 0.041(3) 0.027(3) 0.040(3) -0.001(2) 0.010(2) 0.006(2)
I1B 0.02892(16) 0.0525(2) 0.0519(2) 0.00676(19) 0.00002(14) 0.00460(16)
O1B 0.045(2) 0.050(3) 0.048(2) 0.022(2) -0.0060(18) -0.0081(19)
O2B 0.050(2) 0.054(3) 0.042(2) -0.019(2) -0.0087(18) 0.005(2)
O3B 0.051(2) 0.036(2) 0.074(3) 0.019(2) 0.006(2) 0.001(2)
C1B 0.027(2) 0.041(3) 0.030(2) -0.001(2) 0.0042(16) 0.002(2)
C2B 0.030(2) 0.037(3) 0.029(2) 0.003(2) 0.0039(16) -0.002(2)
C3B 0.025(2) 0.031(2) 0.026(2) 0.0051(18) 0.0041(17) -0.0012(18)
C4B 0.034(2) 0.027(3) 0.030(2) -0.003(2) 0.0024(17) 0.000(2)
C5B 0.037(3) 0.039(3) 0.028(2) -0.001(2) 0.003(2) 0.002(2)
C6B 0.045(3) 0.034(3) 0.035(3) 0.006(2) -0.004(2) 0.001(2)
C7B 0.035(3) 0.032(3) 0.045(3) -0.003(2) -0.002(2) 0.009(2)
C8B 0.032(2) 0.030(3) 0.033(2) -0.007(2) 0.0033(18) 0.004(2)
C9B 0.036(3) 0.023(3) 0.039(3) -0.005(2) 0.005(2) -0.0011(19)
C10B 0.029(2) 0.030(3) 0.035(2) -0.004(2) 0.0060(18) -0.0006(19)
C11B 0.032(3) 0.055(4) 0.042(3) 0.010(3) 0.009(2) -0.003(3)
C12B 0.040(3) 0.041(3) 0.058(4) 0.000(3) 0.009(3) -0.013(3)

loop_
_atom_type_symbol
_atom_type_description
_atom_type_scat_dispersion_real
_atom_type_scat_dispersion_imag
_atom_type_scat_source
C C 0.0033 0.0016 'International Tables Vol C Tables 4.2.6.8 and 6.1.1.4'
H H 0.0000 0.0000 'International Tables Vol C Tables 4.2.6.8 and 6.1.1.4'
O O 0.0106 0.0060 'International Tables Vol C Tables 4.2.6.8 and 6.1.1.4'
I I -0.4742 1.8119 'International Tables Vol C Tables 4.2.6.8 and 6.1.1.4'

loop_
_geom_angle_atom_site_label_1
_geom_angle_atom_site_label_2
_geom_angle_atom_site_label_3
_geom_angle
C10 C1 C2 123.2(5)
C10 C1 I1 121.9(4)
C2 C1 I1 114.9(4)
O1 C2 C1 121.3(5)
O1 C2 C3 121.3(4)
C1 C2 C3 117.4(4)
C2 C3 C11 108.4(4)
C2 C3 C8 110.6(4)
C11 C3 C8 111.7(5)
C2 C3 C4 107.5(4)
C11 C3 C4 109.9(4)
C8 C3 C4 108.6(4)
C5 C4 C3 110.5(4)
C5 C4 H4A 109.5
C3 C4 H4A 109.5
C5 C4 H4B 109.5
C3 C4 H4B 109.5
H4A C4 H4B 108.1
O2 C5 C6 122.7(6)
O2 C5 C4 122.0(6)
C6 C5 C4 115.3(5)
C5 C6 C7 113.0(5)
C5 C6 H6A 109.0
C7 C6 H6A 109.0
C5 C6 H6B 109.0
C7 C6 H6B 109.0
H6A C6 H6B 107.8
C8 C7 C6 111.7(5)
C8 C7 H7A 109.3
C6 C7 H7A 109.3
C8 C7 H7B 109.3
C6 C7 H7B 109.3
H7A C7 H7B 107.9
C9 C8 C7 111.8(5)
C9 C8 C3 111.9(4)
C7 C8 C3 112.1(5)
C9 C8 H8A 106.9
C7 C8 H8A 106.9
C3 C8 H8A 106.9
O3 C9 C10 119.6(5)
O3 C9 C8 122.1(5)
C10 C9 C8 118.3(4)
C1 C10 C9 119.5(4)
C1 C10 C12 123.8(5)
C9 C10 C12 116.7(4)
C3 C11 H11A 109.5
C3 C11 H11B 109.5
H11A C11 H11B 109.5
C3 C11 H11C 109.5
H11A C11 H11C 109.5
H11B C11 H11C 109.5
C10 C12 H12A 109.5
C10 C12 H12B 109.5
H12A C12 H12B 109.5
C10 C12 H12C 109.5
H12A C12 H12C 109.5
H12B C12 H12C 109.5
C10B C1B C2B 124.5(5)
C10B C1B I1B 121.6(4)
C2B C1B I1B 113.9(4)
O1B C2B C1B 121.3(5)
O1B C2B C3B 121.4(5)
C1B C2B C3B 117.2(5)
C11B C3B C2B 109.3(4)
C11B C3B C8B 111.8(5)
C2B C3B C8B 111.0(4)
C11B C3B C4B 109.9(4)
C2B C3B C4B 105.6(4)
C8B C3B C4B 109.2(4)
C5B C4B C3B 111.1(4)
C5B C4B H4BA 109.4
C3B C4B H4BA 109.4
C5B C4B H4BB 109.4
C3B C4B H4BB 109.4
H4BA C4B H4BB 108.0
O2B C5B C6B 122.9(6)
O2B C5B C4B 120.3(6)
C6B C5B C4B 116.7(5)
C5B C6B C7B 113.4(5)
C5B C6B H6BA 108.9
C7B C6B H6BA 108.9
C5B C6B H6BB 108.9
C7B C6B H6BB 108.9
H6BA C6B H6BB 107.7
C8B C7B C6B 112.3(5)
C8B C7B H7BA 109.2
C6B C7B H7BA 109.2
C8B C7B H7BB 109.2
C6B C7B H7BB 109.2
H7BA C7B H7BB 107.9
C9B C8B C7B 111.6(5)
C9B C8B C3B 111.3(4)
C7B C8B C3B 111.3(5)
C9B C8B H8BA 107.4
C7B C8B H8BA 107.4
C3B C8B H8BA 107.4
O3B C9B C8B 123.3(5)
O3B C9B C10B 119.1(5)
C8B C9B C10B 117.5(5)
C1B C10B C12B 126.4(5)
C1B C10B C9B 118.7(5)
C12B C10B C9B 114.8(5)
C3B C11B H11D 109.5
C3B C11B H11E 109.5
H11D C11B H11E 109.5
C3B C11B H11F 109.5
H11D C11B H11F 109.5
H11E C11B H11F 109.5
C10B C12B H12D 109.5
C10B C12B H12E 109.5
H12D C12B H12E 109.5
C10B C12B H12F 109.5
H12D C12B H12F 109.5
H12E C12B H12F 109.5

loop_
_geom_bond_atom_site_label_1
_geom_bond_atom_site_label_2
_geom_bond_distance
I1 C1 2.086(5)
O1 C2 1.212(7)
O2 C5 1.213(8)
O3 C9 1.215(7)
C1 C10 1.354(7)
C1 C2 1.484(7)
C2 C3 1.531(7)
C3 C11 1.534(7)
C3 C8 1.544(8)
C3 C4 1.555(7)
C4 C5 1.514(7)
C4 H4A 0.9800
C4 H4B 0.9800
C5 C6 1.495(10)
C6 C7 1.541(9)
C6 H6A 0.9800
C6 H6B 0.9800
C7 C8 1.534(7)
C7 H7A 0.9800
C7 H7B 0.9800
C8 C9 1.515(8)
C8 H8A 0.9900
C9 C10 1.496(7)
C10 C12 1.501(7)
C11 H11A 0.9700
C11 H11B 0.9700
C11 H11C 0.9700
C12 H12A 0.9700
C12 H12B 0.9700
C12 H12C 0.9700
I1B C1B 2.101(5)
O1B C2B 1.211(8)
O2B C5B 1.208(7)
O3B C9B 1.216(7)
C1B C10B 1.327(8)
C1B C2B 1.490(7)
C2B C3B 1.532(7)
C3B C11B 1.525(7)
C3B C8B 1.547(9)
C3B C4B 1.560(7)
C4B C5B 1.526(7)
C4B H4BA 0.9800
C4B H4BB 0.9800
C5B C6B 1.489(9)
C6B C7B 1.542(8)
C6B H6BA 0.9800
C6B H6BB 0.9800
C7B C8B 1.539(7)
C7B H7BA 0.9800
C7B H7BB 0.9800
C8B C9B 1.505(8)
C8B H8BA 0.9900
C9B C10B 1.510(7)
C10B C12B 1.495(8)
C11B H11D 0.9700
C11B H11E 0.9700
C11B H11F 0.9700
C12B H12D 0.9700
C12B H12E 0.9700
C12B H12F 0.9700

loop_
_geom_torsion_atom_site_label_1
_geom_torsion_atom_site_label_2
_geom_torsion_atom_site_label_3
_geom_torsion_atom_site_label_4
_geom_torsion
C10 C1 C2 O1 -171.3(5)
I1 C1 C2 O1 9.4(6)
C10 C1 C2 C3 11.8(7)
I1 C1 C2 C3 -167.6(3)
O1 C2 C3 C11 22.7(7)
C1 C2 C3 C11 -160.3(5)
O1 C2 C3 C8 145.5(5)
C1 C2 C3 C8 -37.5(6)
O1 C2 C3 C4 -96.1(6)
C1 C2 C3 C4 80.9(5)
C2 C3 C4 C5 -176.5(5)
C11 C3 C4 C5 65.7(6)
C8 C3 C4 C5 -56.8(6)
C3 C4 C5 O2 -127.4(6)
C3 C4 C5 C6 53.7(7)
O2 C5 C6 C7 132.3(7)
C4 C5 C6 C7 -48.9(8)
C5 C6 C7 C8 47.8(8)
C6 C7 C8 C9 72.5(7)
C6 C7 C8 C3 -54.1(7)
C2 C3 C8 C9 49.7(5)
C11 C3 C8 C9 170.6(4)
C4 C3 C8 C9 -68.0(5)
C2 C3 C8 C7 176.3(4)
C11 C3 C8 C7 -62.8(6)
C4 C3 C8 C7 58.5(5)
C7 C8 C9 O3 16.4(7)
C3 C8 C9 O3 143.1(5)
C7 C8 C9 C10 -165.7(4)
C3 C8 C9 C10 -39.0(6)
C2 C1 C10 C9 2.0(7)
I1 C1 C10 C9 -178.6(3)
C2 C1 C10 C12 -177.2(5)
I1 C1 C10 C12 2.2(6)
O3 C9 C10 C1 -169.5(5)
C8 C9 C10 C1 12.5(6)
O3 C9 C10 C12 9.7(7)
C8 C9 C10 C12 -168.3(4)
C10B C1B C2B O1B -175.5(6)
I1B C1B C2B O1B 5.6(7)
C10B C1B C2B C3B 7.8(8)
I1B C1B C2B C3B -171.1(4)
O1B C2B C3B C11B 26.7(8)
C1B C2B C3B C11B -156.6(5)
O1B C2B C3B C8B 150.4(6)
C1B C2B C3B C8B -32.9(6)
O1B C2B C3B C4B -91.4(6)
C1B C2B C3B C4B 85.3(6)
C11B C3B C4B C5B 68.1(6)
C2B C3B C4B C5B -174.1(5)
C8B C3B C4B C5B -54.8(6)
C3B C4B C5B O2B -134.2(6)
C3B C4B C5B C6B 49.3(7)
O2B C5B C6B C7B 138.7(6)
C4B C5B C6B C7B -44.9(7)
C5B C6B C7B C8B 46.8(7)
C6B C7B C8B C9B 70.0(6)
C6B C7B C8B C3B -55.1(7)
C11B C3B C8B C9B 172.0(4)
C2B C3B C8B C9B 49.8(6)
C4B C3B C8B C9B -66.2(5)
C11B C3B C8B C7B -62.7(6)
C2B C3B C8B C7B 175.0(4)
C4B C3B C8B C7B 59.0(6)
C7B C8B C9B O3B 11.1(8)
C3B C8B C9B O3B 136.2(6)
C7B C8B C9B C10B -169.4(5)
C3B C8B C9B C10B -44.3(6)
C2B C1B C10B C12B -177.0(6)
I1B C1B C10B C12B 1.8(8)
C2B C1B C10B C9B 0.4(8)
I1B C1B C10B C9B 179.2(4)
O3B C9B C10B C1B -161.6(6)
C8B C9B C10B C1B 18.9(7)
O3B C9B C10B C12B 16.1(8)
C8B C9B C10B C12B -163.4(5)
